data_4002084
loop_
_publ_author_name
'Zhang, Junjie'
'Zheng, Hong'
'Malliakas, Christos D.'
'Allred, Jared M.'
'Ren, Yang'
'Li, Qing&#x2019;an'
'Han, Tian-Heng'
'Mitchell, J.F.'

_publ_section_title
;
 Brownmillerite Ca2Co2O5: Synthesis, Stability, and Re-entrant Single
 Crystal to Single Crystal Structural Transitions
;
_journal_issue 24
_journal_name_full 'Chemistry of Materials'
_journal_page_first 7172
_journal_paper_doi 10.1021/cm503873x
_journal_volume 26
_journal_year 2014
_chemical_formula_moiety 'Ca2 Co2 O5'
_chemical_formula_sum 'Ca2 Co2 O5'
_chemical_formula_weight 278.02
_chemical_name_systematic
; 
 ? 
;
_space_group_IT_number 57
_symmetry_cell_setting orthorhombic
_symmetry_space_group_name_Hall '-P 2bc 2c'
_symmetry_space_group_name_H-M 'P c m b'
_atom_sites_solution_primary direct
_atom_sites_solution_secondary difmap
_audit_creation_method SHELXL-97
_cell_angle_alpha 90.00
_cell_angle_beta 90.00
_cell_angle_gamma 90.00
_cell_formula_units_Z 8
_cell_length_a 5.28960(10)
_cell_length_b 14.9240(2)
_cell_length_c 10.9547(2)
_cell_measurement_reflns_used 4262
_cell_measurement_temperature 300(2)
_cell_measurement_theta_max 31.49
_cell_measurement_theta_min 2.73
_cell_volume 864.79(3)
_computing_cell_refinement 'Bruker SAINT'
_computing_data_collection 'Bruker APEX2'
_computing_data_reduction 'Bruker SAINT'
_computing_molecular_graphics 'Bruker SHELXTL'
_computing_publication_material 'Bruker SHELXTL'
_computing_structure_refinement 'SHELXL-97 (Sheldrick, 2008)'
_computing_structure_solution 'SHELXS-97 (Sheldrick, 2008)'
_diffrn_ambient_temperature 300(2)
_diffrn_measured_fraction_theta_full 0.997
_diffrn_measured_fraction_theta_max 0.997
_diffrn_measurement_device_type 'Bruker APEX-II CCD'
_diffrn_measurement_method '\f and \w scans'
_diffrn_radiation_monochromator graphite
_diffrn_radiation_source 'fine-focus sealed tube'
_diffrn_radiation_type MoK\a
_diffrn_radiation_wavelength 0.71073
_diffrn_reflns_av_R_equivalents 0.0359
_diffrn_reflns_av_sigmaI/netI 0.0211
_diffrn_reflns_limit_h_max 7
_diffrn_reflns_limit_h_min -7
_diffrn_reflns_limit_k_max 21
_diffrn_reflns_limit_k_min -21
_diffrn_reflns_limit_l_max 15
_diffrn_reflns_limit_l_min -16
_diffrn_reflns_number 11175
_diffrn_reflns_theta_full 31.54
_diffrn_reflns_theta_max 31.54
_diffrn_reflns_theta_min 2.73
_diffrn_standards_number 0
_exptl_absorpt_coefficient_mu 9.956
_exptl_absorpt_correction_T_max 0.4942
_exptl_absorpt_correction_T_min 0.4144
_exptl_absorpt_correction_type multi-scan
_exptl_absorpt_process_details 'SADABS (Sheldrick, 2003)'
_exptl_crystal_colour black
_exptl_crystal_density_diffrn 4.271
_exptl_crystal_density_method 'not measured'
_exptl_crystal_description block
_exptl_crystal_F_000 1072
_exptl_crystal_size_max 0.06
_exptl_crystal_size_mid 0.05
_exptl_crystal_size_min 0.05
_refine_diff_density_max 0.735
_refine_diff_density_min -0.936
_refine_diff_density_rms 0.167
_refine_ls_extinction_coef 0.00197(19)
_refine_ls_extinction_expression Fc^*^=kFc[1+0.001xFc^2^\l^3^/sin(2\q)]^-1/4^
_refine_ls_extinction_method SHELXL
_refine_ls_goodness_of_fit_ref 1.000
_refine_ls_matrix_type full
_refine_ls_number_parameters 91
_refine_ls_number_reflns 1488
_refine_ls_number_restraints 0
_refine_ls_restrained_S_all 1.000
_refine_ls_R_factor_all 0.0374
_refine_ls_R_factor_gt 0.0221
_refine_ls_shift/su_max 0.001
_refine_ls_shift/su_mean 0.000
_refine_ls_structure_factor_coef Fsqd
_refine_ls_weighting_details 'calc w=1/[\s^2^(Fo^2^)+(0.0403P)^2^+0.0000P] where P=(Fo^2^+2Fc^2^)/3'
_refine_ls_weighting_scheme calc
_refine_ls_wR_factor_gt 0.0620
_refine_ls_wR_factor_ref 0.0703
_reflns_number_gt 950
_reflns_number_total 1488
_reflns_threshold_expression >2sigma(I)
_cod_data_source_file cm503873x_si_003.cif
_cod_data_source_block xx
_cod_depositor_comments
;
The following automatic conversions were performed:

'_symmetry_cell_setting' value 'Orthorhombic' changed to
'orthorhombic' according to
/home/saulius/struct/COD-crude-data--automatic-downloads/rss-feeds/ACS/lib/dictionaries/cif_core.dic
dictionary named 'cif_core.dic' version 2.4.2 from 2011-04-26.

Automatic conversion script
Id: cif_fix_values 2935 2014-11-11 08:27:57Z andrius 

 Adding full bibliography for 4002083--4002086.cif.
;
_cod_original_sg_symbol_H-M 'Pcmb '
_cod_database_code 4002084

loop_
_symmetry_equiv_pos_as_xyz
'x, y, z'
'-x, y+1/2, -z'
'-x, -y+1/2, z+1/2'
'x, -y, -z+1/2'
'-x, -y, -z'
'x, -y-1/2, z'
'x, y-1/2, -z-1/2'
'-x, y, z-1/2'

loop_
_atom_site_label
_atom_site_type_symbol
_atom_site_fract_x
_atom_site_fract_y
_atom_site_fract_z
_atom_site_U_iso_or_equiv
_atom_site_adp_type
_atom_site_occupancy
_atom_site_symmetry_multiplicity
_atom_site_calc_flag
_atom_site_refinement_flags
Ca1 Ca -0.01250(9) 0.10861(8) 0.75966(13) 0.0102(3) Uani 1 1 d .
Ca2 Ca 0.49083(8) 0.39149(9) 0.49036(13) 0.0103(3) Uani 1 1 d .
Co1 Co 0.45093(10) 0.2500 0.71997(7) 0.00871(14) Uani 1 2 d S
Co2 Co -0.04581(10) 0.2500 0.52985(7) 0.00890(14) Uani 1 2 d S
Co3 Co 0.0000 0.0000 0.5000 0.0072(3) Uani 1 2 d S
Co4 Co -0.50473(7) 0.0000 0.7500 0.0069(3) Uani 1 2 d S
O1 O 0.0896(4) 0.2500 0.6927(2) 0.0106(5) Uani 1 2 d S
O2 O 0.5928(4) 0.2500 0.5576(2) 0.0107(5) Uani 1 2 d S
O3 O 0.0190(3) 0.3602(3) 0.4704(5) 0.0133(8) Uani 1 1 d .
O4 O 0.5088(3) 0.1396(3) 0.7796(5) 0.0152(9) Uani 1 1 d .
O5 O -0.2440(4) -0.00991(11) 0.3742(5) 0.0106(3) Uani 1 1 d .
O6 O -0.2566(4) 0.01402(11) 0.6241(5) 0.0099(3) Uani 1 1 d .

loop_
_atom_site_aniso_label
_atom_site_aniso_U_11
_atom_site_aniso_U_22
_atom_site_aniso_U_33
_atom_site_aniso_U_23
_atom_site_aniso_U_13
_atom_site_aniso_U_12
Ca1 0.0124(3) 0.0081(6) 0.0102(7) -0.0004(4) 0.00006(16) -0.00050(15)
Ca2 0.0122(3) 0.0084(6) 0.0102(7) 0.0000(4) -0.00067(15) 0.00074(14)
Co1 0.0101(2) 0.0065(3) 0.0095(3) 0.000 0.0010(3) 0.000
Co2 0.0098(2) 0.0073(3) 0.0096(3) 0.000 -0.0003(3) 0.000
Co3 0.0060(3) 0.0097(7) 0.0058(8) -0.0003(5) -0.00019(12) 0.00012(12)
Co4 0.0056(3) 0.0092(7) 0.0060(8) 0.0005(5) 0.000 0.000
O1 0.0110(11) 0.0101(12) 0.0107(12) 0.000 -0.0026(9) 0.000
O2 0.0120(12) 0.0091(11) 0.0109(12) 0.000 0.0015(9) 0.000
O3 0.0184(10) 0.010(2) 0.0114(19) 0.0043(16) 0.0000(8) -0.0013(7)
O4 0.0184(11) 0.012(2) 0.016(2) 0.0007(17) -0.0002(6) 0.0033(6)
O5 0.0088(7) 0.0136(8) 0.0094(8) -0.0004(17) -0.0015(6) -0.0004(11)
O6 0.0090(7) 0.0111(7) 0.0097(8) -0.0009(17) 0.0024(6) 0.0010(11)

loop_
_atom_type_symbol
_atom_type_description
_atom_type_scat_dispersion_real
_atom_type_scat_dispersion_imag
_atom_type_scat_source
O O 0.0106 0.0060 'International Tables Vol C Tables 4.2.6.8 and 6.1.1.4'
Ca Ca 0.2262 0.3064 'International Tables Vol C Tables 4.2.6.8 and 6.1.1.4'
Co Co 0.3494 0.9721 'International Tables Vol C Tables 4.2.6.8 and 6.1.1.4'

loop_
_geom_angle_atom_site_label_1
_geom_angle_atom_site_label_2
_geom_angle_atom_site_label_3
_geom_angle
_geom_angle_site_symmetry_1
_geom_angle_site_symmetry_3
O1 Ca1 O3 97.73(13) . 3
O1 Ca1 O6 117.69(12) . .
O3 Ca1 O6 135.12(13) 3 .
O1 Ca1 O5 103.17(10) . 5_556
O3 Ca1 O5 134.78(14) 3 5_556
O6 Ca1 O5 65.37(12) . 5_556
O1 Ca1 O5 131.81(8) . 8_556
O3 Ca1 O5 70.37(14) 3 8_556
O6 Ca1 O5 100.39(13) . 8_556
O5 Ca1 O5 65.8(2) 5_556 8_556
O1 Ca1 O6 158.08(9) . 4_556
O3 Ca1 O6 69.44(14) 3 4_556
O6 Ca1 O6 67.8(2) . 4_556
O5 Ca1 O6 98.30(13) 5_556 4_556
O5 Ca1 O6 62.11(10) 8_556 4_556
O1 Ca1 O4 95.34(12) . 1_455
O3 Ca1 O4 82.37(13) 3 1_455
O6 Ca1 O4 68.51(13) . 1_455
O5 Ca1 O4 133.80(14) 5_556 1_455
O5 Ca1 O4 127.02(14) 8_556 1_455
O6 Ca1 O4 66.05(12) 4_556 1_455
O1 Ca1 O4 69.05(11) . .
O3 Ca1 O4 84.57(12) 3 .
O6 Ca1 O4 131.92(13) . .
O5 Ca1 O4 66.82(12) 5_556 .
O5 Ca1 O4 63.53(11) 8_556 .
O6 Ca1 O4 124.84(13) 4_556 .
O4 Ca1 O4 158.1(2) 1_455 .
O1 Ca1 Co4 132.32(7) . .
O3 Ca1 Co4 97.23(7) 3 .
O6 Ca1 Co4 38.62(9) . .
O5 Ca1 Co4 97.47(6) 5_556 .
O5 Ca1 Co4 95.84(6) 8_556 .
O6 Ca1 Co4 38.44(8) 4_556 .
O4 Ca1 Co4 42.76(10) 1_455 .
O4 Ca1 Co4 157.51(10) . .
O1 Ca1 Co3 138.41(8) . 4_556
O3 Ca1 Co3 43.08(11) 3 4_556
O6 Ca1 Co3 103.18(10) . 4_556
O5 Ca1 Co3 100.38(10) 5_556 4_556
O5 Ca1 Co3 37.70(9) 8_556 4_556
O6 Ca1 Co3 38.52(9) 4_556 4_556
O4 Ca1 Co3 92.44(12) 1_455 4_556
O4 Ca1 Co3 89.94(11) . 4_556
Co4 Ca1 Co3 76.74(3) . 4_556
O1 Ca1 Co4 105.20(6) . 1_655
O3 Ca1 Co4 98.50(7) 3 1_655
O6 Ca1 Co4 97.73(6) . 1_655
O5 Ca1 Co4 37.42(9) 5_556 1_655
O5 Ca1 Co4 37.40(9) 8_556 1_655
O6 Ca1 Co4 94.51(6) 4_556 1_655
O4 Ca1 Co4 159.07(11) 1_455 1_655
O4 Ca1 Co4 41.10(9) . 1_655
Co4 Ca1 Co4 116.88(4) . 1_655
Co3 Ca1 Co4 74.91(2) 4_556 1_655
O1 Ca1 Ca1 153.56(9) . 4_556
O3 Ca1 Ca1 105.15(12) 3 4_556
O6 Ca1 Ca1 51.57(7) . 4_556
O5 Ca1 Ca1 50.90(7) 5_556 4_556
O5 Ca1 Ca1 48.84(7) 8_556 4_556
O6 Ca1 Ca1 47.42(8) 4_556 4_556
O4 Ca1 Ca1 100.61(10) 1_455 4_556
O4 Ca1 Ca1 99.76(9) . 4_556
Co4 Ca1 Ca1 58.04(2) . 4_556
Co3 Ca1 Ca1 62.12(4) 4_556 4_556
Co4 Ca1 Ca1 58.84(2) 1_655 4_556
O2 Ca2 O4 97.64(13) . 3_654
O2 Ca2 O6 102.14(10) . 6_665
O4 Ca2 O6 134.75(14) 3_654 6_665
O2 Ca2 O5 118.64(12) . 2_556
O4 Ca2 O5 135.12(13) 3_654 2_556
O6 Ca2 O5 65.31(12) 6_665 2_556
O2 Ca2 O6 158.95(9) . 2_556
O4 Ca2 O6 70.02(14) 3_654 2_556
O6 Ca2 O6 98.51(13) 6_665 2_556
O5 Ca2 O6 67.0(2) 2_556 2_556
O2 Ca2 O3 95.09(12) . .
O4 Ca2 O3 83.14(12) 3_654 .
O6 Ca2 O3 134.09(14) 6_665 .
O5 Ca2 O3 69.05(12) 2_556 .
O6 Ca2 O3 67.17(11) 2_556 .
O2 Ca2 O5 131.04(8) . 6_665
O4 Ca2 O5 69.65(14) 3_654 6_665
O6 Ca2 O5 66.6(2) 6_665 6_665
O5 Ca2 O5 100.10(12) 2_556 6_665
O6 Ca2 O5 61.99(10) 2_556 6_665
O3 Ca2 O5 127.82(13) . 6_665
O2 Ca2 O3 69.09(10) . 1_655
O4 Ca2 O3 83.76(11) 3_654 1_655
O6 Ca2 O3 66.53(11) 6_665 1_655
O5 Ca2 O3 131.73(13) 2_556 1_655
O6 Ca2 O3 124.07(12) 2_556 1_655
O3 Ca2 O3 157.8(2) . 1_655
O5 Ca2 O3 62.74(10) 6_665 1_655
O2 Ca2 Co3 132.32(7) . 2_556
O4 Ca2 Co3 97.97(7) 3_654 2_556
O6 Ca2 Co3 97.95(6) 6_665 2_556
O5 Ca2 Co3 38.20(9) 2_556 2_556
O6 Ca2 Co3 38.97(8) 2_556 2_556
O3 Ca2 Co3 43.08(9) . 2_556
O5 Ca2 Co3 96.62(6) 6_665 2_556
O3 Ca2 Co3 157.45(9) 1_655 2_556
O2 Ca2 Co4 138.41(8) . 2_556
O4 Ca2 Co4 42.97(11) 3_654 2_556
O6 Ca2 Co4 101.31(10) 6_665 2_556
O5 Ca2 Co4 102.28(10) 2_556 2_556
O6 Ca2 Co4 38.20(9) 2_556 2_556
O3 Ca2 Co4 92.65(11) . 2_556
O5 Ca2 Co4 37.95(9) 6_665 2_556
O3 Ca2 Co4 89.84(10) 1_655 2_556
Co3 Ca2 Co4 76.85(3) 2_556 2_556
O2 Ca2 Co3 105.14(6) . 2_656
O4 Ca2 Co3 97.68(7) 3_654 2_656
O6 Ca2 Co3 37.90(9) 6_665 2_656
O5 Ca2 Co3 97.24(6) 2_556 2_656
O6 Ca2 Co3 93.65(6) 2_556 2_656
O3 Ca2 Co3 159.42(10) . 2_656
O5 Ca2 Co3 37.00(9) 6_665 2_656
O3 Ca2 Co3 40.98(8) 1_655 2_656
Co3 Ca2 Co3 116.92(4) 2_556 2_656
Co4 Ca2 Co3 74.84(3) 2_556 2_656
O2 Ca2 Ca2 152.58(9) . 5_666
O4 Ca2 Ca2 105.09(13) 3_654 5_666
O6 Ca2 Ca2 50.68(7) 6_665 5_666
O5 Ca2 Ca2 51.76(7) 2_556 5_666
O6 Ca2 Ca2 47.82(8) 2_556 5_666
O3 Ca2 Ca2 102.58(10) . 5_666
O5 Ca2 Ca2 48.34(7) 6_665 5_666
O3 Ca2 Ca2 98.04(9) 1_655 5_666
Co3 Ca2 Ca2 59.70(2) 2_556 5_666
Co4 Ca2 Ca2 62.12(4) 2_556 5_666
Co3 Ca2 Ca2 57.22(2) 2_656 5_666
O4 Co1 O4 132.7(3) . 6_565
O4 Co1 O2 105.58(17) . .
O4 Co1 O2 105.58(17) 6_565 .
O4 Co1 O1 102.96(7) . .
O4 Co1 O1 102.96(7) 6_565 .
O2 Co1 O1 103.99(12) . .
O4 Co1 Ca1 132.20(11) . 6_565
O4 Co1 Ca1 59.15(6) 6_565 6_565
O2 Co1 Ca1 114.50(6) . 6_565
O1 Co1 Ca1 43.82(3) . 6_565
O4 Co1 Ca1 59.15(7) . .
O4 Co1 Ca1 132.20(11) 6_565 .
O2 Co1 Ca1 114.50(6) . .
O1 Co1 Ca1 43.82(3) . .
Ca1 Co1 Ca1 80.57(4) 6_565 .
O4 Co1 Ca2 71.28(18) . 6_565
O4 Co1 Ca2 148.71(18) 6_565 6_565
O2 Co1 Ca2 43.19(3) . 6_565
O1 Co1 Ca2 86.87(6) . 6_565
Ca1 Co1 Ca2 124.39(4) 6_565 6_565
Ca1 Co1 Ca2 74.640(18) . 6_565
O4 Co1 Ca2 148.71(18) . .
O4 Co1 Ca2 71.28(18) 6_565 .
O2 Co1 Ca2 43.19(3) . .
O1 Co1 Ca2 86.87(6) . .
Ca1 Co1 Ca2 74.640(18) 6_565 .
Ca1 Co1 Ca2 124.39(4) . .
Ca2 Co1 Ca2 79.83(5) 6_565 .
O4 Co1 Ca1 111.26(9) . 6_665
O4 Co1 Ca1 43.75(7) 6_565 6_665
O2 Co1 Ca1 78.62(6) . 6_665
O1 Co1 Ca1 143.688(18) . 6_665
Ca1 Co1 Ca1 101.49(3) 6_565 6_665
Ca1 Co1 Ca1 164.78(5) . 6_665
Ca2 Co1 Ca1 114.97(3) 6_565 6_665
Ca2 Co1 Ca1 70.257(17) . 6_665
O4 Co1 Ca1 43.75(7) . 1_655
O4 Co1 Ca1 111.26(9) 6_565 1_655
O2 Co1 Ca1 78.62(6) . 1_655
O1 Co1 Ca1 143.688(18) . 1_655
Ca1 Co1 Ca1 164.78(5) 6_565 1_655
Ca1 Co1 Ca1 101.49(3) . 1_655
Ca2 Co1 Ca1 70.258(17) 6_565 1_655
Ca2 Co1 Ca1 114.97(3) . 1_655
Ca1 Co1 Ca1 72.62(3) 6_665 1_655
O4 Co1 Ca2 102.75(19) . 8_656
O4 Co1 Ca2 32.97(18) 6_565 8_656
O2 Co1 Ca2 135.62(5) . 8_656
O1 Co1 Ca2 102.04(7) . 8_656
Ca1 Co1 Ca2 65.25(2) 6_565 8_656
Ca1 Co1 Ca2 109.23(4) . 8_656
Ca2 Co1 Ca2 170.36(2) 6_565 8_656
Ca2 Co1 Ca2 104.10(3) . 8_656
Ca1 Co1 Ca2 59.421(18) 6_665 8_656
Ca1 Co1 Ca2 100.16(3) 1_655 8_656
O4 Co1 Ca2 32.97(18) . 3_655
O4 Co1 Ca2 102.75(19) 6_565 3_655
O2 Co1 Ca2 135.62(4) . 3_655
O1 Co1 Ca2 102.04(7) . 3_655
Ca1 Co1 Ca2 109.23(4) 6_565 3_655
Ca1 Co1 Ca2 65.25(2) . 3_655
Ca2 Co1 Ca2 104.10(3) 6_565 3_655
Ca2 Co1 Ca2 170.36(2) . 3_655
Ca1 Co1 Ca2 100.16(3) 6_665 3_655
Ca1 Co1 Ca2 59.421(18) 1_655 3_655
Ca2 Co1 Ca2 70.68(4) 8_656 3_655
O3 Co2 O3 131.8(3) . 6_565
O3 Co2 O1 105.34(16) . .
O3 Co2 O1 105.34(16) 6_565 .
O3 Co2 O2 104.18(7) . 1_455
O3 Co2 O2 104.18(7) 6_565 1_455
O1 Co2 O2 102.83(12) . 1_455
O3 Co2 Ca2 133.28(11) . 6_465
O3 Co2 Ca2 60.30(7) 6_565 6_465
O1 Co2 Ca2 113.75(6) . 6_465
O2 Co2 Ca2 43.88(3) 1_455 6_465
O3 Co2 Ca2 60.30(7) . 1_455
O3 Co2 Ca2 133.28(11) 6_565 1_455
O1 Co2 Ca2 113.75(6) . 1_455
O2 Co2 Ca2 43.88(3) 1_455 1_455
Ca2 Co2 Ca2 80.62(4) 6_465 1_455
O3 Co2 Ca1 71.40(17) . 6_565
O3 Co2 Ca1 148.43(16) 6_565 6_565
O1 Co2 Ca1 43.10(3) . 6_565
O2 Co2 Ca1 86.13(6) 1_455 6_565
Ca2 Co2 Ca1 123.82(4) 6_465 6_565
Ca2 Co2 Ca1 74.138(18) 1_455 6_565
O3 Co2 Ca1 148.43(16) . .
O3 Co2 Ca1 71.40(17) 6_565 .
O1 Co2 Ca1 43.10(3) . .
O2 Co2 Ca1 86.13(6) 1_455 .
Ca2 Co2 Ca1 74.137(18) 6_465 .
Ca2 Co2 Ca1 123.82(4) 1_455 .
Ca1 Co2 Ca1 79.80(5) 6_565 .
O3 Co2 Ca2 110.19(9) . 6_565
O3 Co2 Ca2 42.59(7) 6_565 6_565
O1 Co2 Ca2 79.39(6) . 6_565
O2 Co2 Ca2 143.668(18) 1_455 6_565
Ca2 Co2 Ca2 101.46(3) 6_465 6_565
Ca2 Co2 Ca2 164.85(5) 1_455 6_565
Ca1 Co2 Ca2 115.48(3) 6_565 6_565
Ca1 Co2 Ca2 70.744(17) . 6_565
O3 Co2 Ca2 42.59(7) . .
O3 Co2 Ca2 110.19(9) 6_565 .
O1 Co2 Ca2 79.39(6) . .
O2 Co2 Ca2 143.667(18) 1_455 .
Ca2 Co2 Ca2 164.85(5) 6_465 .
Ca2 Co2 Ca2 101.46(3) 1_455 .
Ca1 Co2 Ca2 70.743(17) 6_565 .
Ca1 Co2 Ca2 115.48(3) . .
Ca2 Co2 Ca2 72.66(4) 6_565 .
O3 Co2 Ca1 102.62(17) . 8
O3 Co2 Ca1 33.13(17) 6_565 8
O1 Co2 Ca1 136.17(4) . 8
O2 Co2 Ca1 102.19(7) 1_455 8
Ca2 Co2 Ca1 65.28(2) 6_465 8
Ca2 Co2 Ca1 109.28(4) 1_455 8
Ca1 Co2 Ca1 170.90(2) 6_565 8
Ca1 Co2 Ca1 104.20(3) . 8
Ca2 Co2 Ca1 59.437(18) 6_565 8
Ca2 Co2 Ca1 100.19(3) . 8
O3 Co2 Ca1 33.13(17) . 3_554
O3 Co2 Ca1 102.62(17) 6_565 3_554
O1 Co2 Ca1 136.17(5) . 3_554
O2 Co2 Ca1 102.19(7) 1_455 3_554
Ca2 Co2 Ca1 109.28(4) 6_465 3_554
Ca2 Co2 Ca1 65.28(2) 1_455 3_554
Ca1 Co2 Ca1 104.20(3) 6_565 3_554
Ca1 Co2 Ca1 170.90(2) . 3_554
Ca2 Co2 Ca1 100.19(3) 6_565 3_554
Ca2 Co2 Ca1 59.437(18) . 3_554
Ca1 Co2 Ca1 70.68(4) 8 3_554
O5 Co3 O5 179.999(1) . 5_556
O5 Co3 O6 92.4(2) . .
O5 Co3 O6 87.6(2) 5_556 .
O5 Co3 O6 87.6(2) . 5_556
O5 Co3 O6 92.4(2) 5_556 5_556
O6 Co3 O6 180.0 . 5_556
O5 Co3 O3 89.88(12) . 6_565
O5 Co3 O3 90.12(12) 5_556 6_565
O6 Co3 O3 91.97(12) . 6_565
O6 Co3 O3 88.03(12) 5_556 6_565
O5 Co3 O3 90.12(12) . 2_546
O5 Co3 O3 89.88(12) 5_556 2_546
O6 Co3 O3 88.03(12) . 2_546
O6 Co3 O3 91.97(12) 5_556 2_546
O3 Co3 O3 180.0 6_565 2_546
O5 Co3 Ca2 126.44(10) . 6_565
O5 Co3 Ca2 53.56(10) 5_556 6_565
O6 Co3 Ca2 124.23(9) . 6_565
O6 Co3 Ca2 55.77(9) 5_556 6_565
O3 Co3 Ca2 55.41(5) 6_565 6_565
O3 Co3 Ca2 124.59(5) 2_546 6_565
O5 Co3 Ca2 53.56(10) . 2_546
O5 Co3 Ca2 126.44(10) 5_556 2_546
O6 Co3 Ca2 55.77(9) . 2_546
O6 Co3 Ca2 124.23(9) 5_556 2_546
O3 Co3 Ca2 124.59(5) 6_565 2_546
O3 Co3 Ca2 55.41(5) 2_546 2_546
Ca2 Co3 Ca2 180.00(4) 6_565 2_546
O5 Co3 Ca1 124.34(10) . 4_556
O5 Co3 Ca1 55.66(10) 5_556 4_556
O6 Co3 Ca1 56.14(10) . 4_556
O6 Co3 Ca1 123.86(10) 5_556 4_556
O3 Co3 Ca1 130.46(14) 6_565 4_556
O3 Co3 Ca1 49.54(14) 2_546 4_556
Ca2 Co3 Ca1 108.95(2) 6_565 4_556
Ca2 Co3 Ca1 71.05(2) 2_546 4_556
O5 Co3 Ca1 55.66(10) . 8
O5 Co3 Ca1 124.34(10) 5_556 8
O6 Co3 Ca1 123.86(10) . 8
O6 Co3 Ca1 56.14(10) 5_556 8
O3 Co3 Ca1 49.54(14) 6_565 8
O3 Co3 Ca1 130.46(14) 2_546 8
Ca2 Co3 Ca1 71.05(2) 6_565 8
Ca2 Co3 Ca1 108.95(2) 2_546 8
Ca1 Co3 Ca1 180.0 4_556 8
O5 Co3 Ca2 55.40(9) . 6_465
O5 Co3 Ca2 124.60(9) 5_556 6_465
O6 Co3 Ca2 50.67(11) . 6_465
O6 Co3 Ca2 129.33(11) 5_556 6_465
O3 Co3 Ca2 61.79(5) 6_565 6_465
O3 Co3 Ca2 118.21(5) 2_546 6_465
Ca2 Co3 Ca2 116.92(4) 6_565 6_465
Ca2 Co3 Ca2 63.08(4) 2_546 6_465
Ca1 Co3 Ca2 106.27(2) 4_556 6_465
Ca1 Co3 Ca2 73.73(2) 8 6_465
O5 Co3 Ca2 124.60(9) . 2_646
O5 Co3 Ca2 55.40(9) 5_556 2_646
O6 Co3 Ca2 129.33(11) . 2_646
O6 Co3 Ca2 50.67(11) 5_556 2_646
O3 Co3 Ca2 118.21(5) 6_565 2_646
O3 Co3 Ca2 61.79(5) 2_546 2_646
Ca2 Co3 Ca2 63.08(4) 6_565 2_646
Ca2 Co3 Ca2 116.92(4) 2_546 2_646
Ca1 Co3 Ca2 73.73(2) 4_556 2_646
Ca1 Co3 Ca2 106.27(2) 8 2_646
Ca2 Co3 Ca2 180.0 6_465 2_646
O5 Co4 O5 91.7(2) 5_456 8_456
O5 Co4 O6 87.5(2) 5_456 .
O5 Co4 O6 178.03(6) 8_456 .
O5 Co4 O6 178.03(6) 5_456 4_556
O5 Co4 O6 87.5(2) 8_456 4_556
O6 Co4 O6 93.5(2) . 4_556
O5 Co4 O4 89.46(13) 5_456 4_456
O5 Co4 O4 93.26(13) 8_456 4_456
O6 Co4 O4 88.50(13) . 4_456
O6 Co4 O4 88.83(13) 4_556 4_456
O5 Co4 O4 93.26(13) 5_456 1_455
O5 Co4 O4 89.46(13) 8_456 1_455
O6 Co4 O4 88.83(13) . 1_455
O6 Co4 O4 88.50(13) 4_556 1_455
O4 Co4 O4 176.11(9) 4_456 1_455
O5 Co4 Ca1 125.08(9) 5_456 .
O5 Co4 Ca1 127.41(10) 8_456 .
O6 Co4 Ca1 52.10(11) . .
O6 Co4 Ca1 56.73(9) 4_556 .
O4 Co4 Ca1 119.87(5) 4_456 .
O4 Co4 Ca1 56.24(5) 1_455 .
O5 Co4 Ca1 127.41(10) 5_456 4_556
O5 Co4 Ca1 125.08(9) 8_456 4_556
O6 Co4 Ca1 56.73(9) . 4_556
O6 Co4 Ca1 52.10(11) 4_556 4_556
O4 Co4 Ca1 56.24(5) 4_456 4_556
O4 Co4 Ca1 119.87(5) 1_455 4_556
Ca1 Co4 Ca1 63.92(4) . 4_556
O5 Co4 Ca2 125.67(10) 5_456 3
O5 Co4 Ca2 56.63(10) 8_456 3
O6 Co4 Ca2 122.66(10) . 3
O6 Co4 Ca2 55.10(9) 4_556 3
O4 Co4 Ca2 130.35(16) 4_456 3
O4 Co4 Ca2 49.53(16) 1_455 3
Ca1 Co4 Ca2 70.96(2) . 3
Ca1 Co4 Ca2 106.61(2) 4_556 3
O5 Co4 Ca2 56.63(10) 5_456 2_546
O5 Co4 Ca2 125.67(10) 8_456 2_546
O6 Co4 Ca2 55.09(9) . 2_546
O6 Co4 Ca2 122.66(10) 4_556 2_546
O4 Co4 Ca2 49.53(16) 4_456 2_546
O4 Co4 Ca2 130.35(16) 1_455 2_546
Ca1 Co4 Ca2 106.61(2) . 2_546
Ca1 Co4 Ca2 70.96(2) 4_556 2_546
Ca2 Co4 Ca2 177.27(2) 3 2_546
O5 Co4 Ca1 54.54(9) 5_456 4_456
O5 Co4 Ca1 52.25(11) 8_456 4_456
O6 Co4 Ca1 128.21(11) . 4_456
O6 Co4 Ca1 123.66(9) 4_556 4_456
O4 Co4 Ca1 60.92(5) 4_456 4_456
O4 Co4 Ca1 122.97(5) 1_455 4_456
Ca1 Co4 Ca1 179.206(11) . 4_456
Ca1 Co4 Ca1 116.88(4) 4_556 4_456
Ca2 Co4 Ca1 108.63(2) 3 4_456
Ca2 Co4 Ca1 73.81(2) 2_546 4_456
O5 Co4 Ca1 52.25(11) 5_456 1_455
O5 Co4 Ca1 54.54(9) 8_456 1_455
O6 Co4 Ca1 123.66(9) . 1_455
O6 Co4 Ca1 128.21(11) 4_556 1_455
O4 Co4 Ca1 122.97(5) 4_456 1_455
O4 Co4 Ca1 60.92(5) 1_455 1_455
Ca1 Co4 Ca1 116.88(4) . 1_455
Ca1 Co4 Ca1 179.206(11) 4_556 1_455
Ca2 Co4 Ca1 73.81(2) 3 1_455
Ca2 Co4 Ca1 108.63(2) 2_546 1_455
Ca1 Co4 Ca1 62.33(4) 4_456 1_455
Co2 O1 Co1 120.76(13) . .
Co2 O1 Ca1 102.04(7) . 6_565
Co1 O1 Ca1 100.54(7) . 6_565
Co2 O1 Ca1 102.04(7) . .
Co1 O1 Ca1 100.54(7) . .
Ca1 O1 Ca1 133.30(13) 6_565 .
Co1 O2 Co2 121.92(13) . 1_655
Co1 O2 Ca2 101.77(7) . 6_565
Co2 O2 Ca2 100.44(7) 1_655 6_565
Co1 O2 Ca2 101.77(7) . .
Co2 O2 Ca2 100.44(7) 1_655 .
Ca2 O2 Ca2 133.22(13) 6_565 .
Co2 O3 Co3 146.8(3) . 2_556
Co2 O3 Ca1 122.2(2) . 3_554
Co3 O3 Ca1 87.38(17) 2_556 3_554
Co2 O3 Ca2 108.84(15) . .
Co3 O3 Ca2 81.51(11) 2_556 .
Ca1 O3 Ca2 93.56(13) 3_554 .
Co2 O3 Ca2 86.28(9) . 1_455
Co3 O3 Ca2 77.23(10) 2_556 1_455
Ca1 O3 Ca2 91.63(11) 3_554 1_455
Ca2 O3 Ca2 157.8(2) . 1_455
Co1 O4 Co4 147.4(3) . 1_655
Co1 O4 Ca2 122.5(3) . 3_655
Co4 O4 Ca2 87.50(18) 1_655 3_655
Co1 O4 Ca1 107.46(16) . 1_655
Co4 O4 Ca1 81.00(11) 1_655 1_655
Ca2 O4 Ca1 92.69(13) 3_655 1_655
Co1 O4 Ca1 87.44(9) . .
Co4 O4 Ca1 77.98(10) 1_655 .
Ca2 O4 Ca1 92.57(13) 3_655 .
Ca1 O4 Ca1 158.1(2) 1_655 .
Co3 O5 Co4 170.99(10) . 5_456
Co3 O5 Ca2 88.24(18) . 2_546
Co4 O5 Ca2 96.12(8) 5_456 2_546
Co3 O5 Ca1 95.95(8) . 5_556
Co4 O5 Ca1 90.33(18) 5_456 5_556
Ca2 O5 Ca1 106.92(6) 2_546 5_556
Co3 O5 Ca1 86.64(7) . 8
Co4 O5 Ca1 88.07(16) 5_456 8
Ca2 O5 Ca1 171.60(19) 2_546 8
Ca1 O5 Ca1 80.26(12) 5_556 8
Co3 O5 Ca2 87.60(16) . 6_465
Co4 O5 Ca2 85.42(7) 5_456 6_465
Ca2 O5 Ca2 79.90(12) 2_546 6_465
Ca1 O5 Ca2 172.36(18) 5_556 6_465
Ca1 O5 Ca2 93.23(6) 8 6_465
Co4 O6 Co3 167.43(10) . .
Co4 O6 Ca1 89.28(18) . .
Co3 O6 Ca1 96.90(8) . .
Co4 O6 Ca2 96.93(8) . 6_465
Co3 O6 Ca2 91.42(18) . 6_465
Ca1 O6 Ca2 108.92(6) . 6_465
Co4 O6 Ca2 86.70(7) . 2_546
Co3 O6 Ca2 85.26(15) . 2_546
Ca1 O6 Ca2 169.24(17) . 2_546
Ca2 O6 Ca2 81.50(13) 6_465 2_546
Co4 O6 Ca1 84.83(15) . 4_556
Co3 O6 Ca1 85.34(7) . 4_556
Ca1 O6 Ca1 81.01(13) . 4_556
Ca2 O6 Ca1 169.89(16) 6_465 4_556
Ca2 O6 Ca1 88.68(5) 2_546 4_556

loop_
_geom_bond_atom_site_label_1
_geom_bond_atom_site_label_2
_geom_bond_distance
_geom_bond_site_symmetry_2
Ca1 O1 2.2983(16) .
Ca1 O3 2.355(5) 3
Ca1 O6 2.422(4) .
Ca1 O5 2.482(4) 5_556
Ca1 O5 2.558(3) 8_556
Ca1 O6 2.576(3) 4_556
Ca1 O4 2.5832(18) 1_455
Ca1 O4 2.8046(19) .
Ca1 Co4 3.0688(8) .
Ca1 Co3 3.0925(14) 4_556
Ca1 Co4 3.1389(8) 1_655
Ca1 Ca1 3.249(3) 4_556
Ca2 O2 2.3007(16) .
Ca2 O4 2.355(6) 3_654
Ca2 O6 2.433(4) 6_665
Ca2 O5 2.464(4) 2_556
Ca2 O6 2.540(3) 2_556
Ca2 O3 2.548(2) .
Ca2 O5 2.591(3) 6_665
Ca2 O3 2.841(2) 1_655
Ca2 Co3 3.0617(8) 2_556
Ca2 Co4 3.0920(14) 2_556
Ca2 Co3 3.1444(8) 2_656
Ca2 Ca2 3.247(3) 5_666
Co1 O4 1.799(5) .
Co1 O4 1.799(5) 6_565
Co1 O2 1.930(3) .
Co1 O1 1.934(2) .
Co1 Ca1 3.2635(10) 6_565
Co1 Ca2 3.2910(14) 6_565
Co1 Ca1 3.5633(10) 6_665
Co1 Ca1 3.5633(10) 1_655
Co1 Ca2 3.6506(14) 8_656
Co1 Ca2 3.6506(14) 3_655
Co2 O3 1.801(4) .
Co2 O3 1.801(4) 6_565
Co2 O1 1.923(3) .
Co2 O2 1.936(2) 1_455
Co2 Ca2 3.2639(10) 6_465
Co2 Ca2 3.2639(10) 1_455
Co2 Ca1 3.2896(14) 6_565
Co2 Ca2 3.5642(10) 6_565
Co2 Ca1 3.6480(14) 8
Co2 Ca1 3.6480(14) 3_554
Co3 O5 1.894(4) .
Co3 O5 1.894(4) 5_556
Co3 O6 1.932(4) .
Co3 O6 1.932(4) 5_556
Co3 O3 2.114(4) 6_565
Co3 O3 2.114(4) 2_546
Co3 Ca2 3.0618(8) 6_565
Co3 Ca2 3.0618(8) 2_546
Co3 Ca1 3.0925(14) 4_556
Co3 Ca1 3.0925(14) 8
Co3 Ca2 3.1444(8) 6_465
Co3 Ca2 3.1444(8) 2_646
Co4 O5 1.907(4) 5_456
Co4 O5 1.907(4) 8_456
Co4 O6 1.916(4) .
Co4 O6 1.916(4) 4_556
Co4 O4 2.110(4) 4_456
Co4 O4 2.110(4) 1_455
Co4 Ca1 3.0689(8) 4_556
Co4 Ca2 3.0920(14) 3
Co4 Ca2 3.0920(14) 2_546
Co4 Ca1 3.1389(8) 4_456
Co4 Ca1 3.1389(8) 1_455
O1 Ca1 2.2983(16) 6_565
O2 Co2 1.936(2) 1_655
O2 Ca2 2.3006(16) 6_565
O3 Co3 2.114(4) 2_556
O3 Ca1 2.355(5) 3_554
O3 Ca2 2.841(2) 1_455
O4 Co4 2.110(4) 1_655
O4 Ca2 2.355(6) 3_655
O4 Ca1 2.5832(18) 1_655
O5 Co4 1.907(4) 5_456
O5 Ca2 2.464(4) 2_546
O5 Ca1 2.482(4) 5_556
O5 Ca1 2.558(3) 8
O5 Ca2 2.591(3) 6_465
O6 Ca2 2.433(4) 6_465
O6 Ca2 2.540(3) 2_546
O6 Ca1 2.576(3) 4_556
